data_2206940
loop_
_publ_author_name
'I\,s\?ik, \,Samil'
'K\"oysal, Yavuz'
'Yavuz, Metin'
'Heren, Zerrin'
'Vurucu, Leyla'

_publ_section_title
;
 <i>trans-</i>Diaquabis(ethylenediamine)zinc(II)
 2-(sulfanilamido)pyrimidine monohydrate
;
_journal_issue 10
_journal_name_full 'Acta Crystallographica Section E'
_journal_page_first m2066
_journal_page_last m2068
_journal_paper_doi 10.1107/S1600536805029673
_journal_volume 61
_journal_year 2005
_chemical_formula_iupac '[Zn (C4 H8 N4) (H2 O)2] (C10 H9 N4 O2 S)2 , H2 O'
_chemical_formula_moiety 'C4 H20 Zn N4 O2 , 2C10 H9 N4 O2 S , H2 O'
_chemical_formula_sum 'C24 H40 N12 O7 S2 Zn'
_chemical_formula_weight 738.17
_chemical_name_systematic
;
Bis(ethylenediamine)zinc(II) bis(2-sulfanilamidopyrimidine) trihydrate
;
_space_group_IT_number 14
_symmetry_cell_setting monoclinic
_symmetry_space_group_name_Hall '-P 2ybc'
_symmetry_space_group_name_H-M 'P 1 21/c 1'
_atom_sites_solution_hydrogens geom
_atom_sites_solution_primary direct
_atom_sites_solution_secondary difmap
_cell_angle_alpha 90.00
_cell_angle_beta 94.510(3)
_cell_angle_gamma 90.00
_cell_formula_units_Z 4
_cell_length_a 13.7400(5)
_cell_length_b 14.6581(7)
_cell_length_c 15.9408(6)
_cell_measurement_reflns_used 28720
_cell_measurement_temperature 293(2)
_cell_measurement_theta_max 26.67
_cell_measurement_theta_min 1.28
_cell_volume 3200.6(2)
_computing_cell_refinement X-AREA
_computing_data_collection 'X-AREA (Stoe & Cie, 2002)'
_computing_data_reduction 'X-RED32 (Stoe & Cie, 2002)'
_computing_molecular_graphics 'ORTEPIII (Burnett & Johnson, 1996)'
_computing_publication_material 'WinGX (Farrugia, 1999) and PARST (Nardelli, 1995)'
_computing_structure_refinement 'SHELXL97 (Sheldrick, 1997)'
_computing_structure_solution 'SHELXS97 (Sheldrick, 1997)'
_diffrn_ambient_temperature 293(2)
_diffrn_detector_area_resol_mean 6.67
_diffrn_measured_fraction_theta_full 0.992
_diffrn_measured_fraction_theta_max 0.992
_diffrn_measurement_device_type 'Stoe IPDS 2'
_diffrn_measurement_method \f
_diffrn_radiation_monochromator graphite
_diffrn_radiation_source 'fine-focus sealed tube'
_diffrn_radiation_type MoK\a
_diffrn_radiation_wavelength 0.71073
_diffrn_reflns_av_R_equivalents 0.0616
_diffrn_reflns_av_sigmaI/netI 0.0376
_diffrn_reflns_limit_h_max 17
_diffrn_reflns_limit_h_min -17
_diffrn_reflns_limit_k_max 18
_diffrn_reflns_limit_k_min -18
_diffrn_reflns_limit_l_max 19
_diffrn_reflns_limit_l_min -19
_diffrn_reflns_number 32597
_diffrn_reflns_theta_full 26.60
_diffrn_reflns_theta_max 26.60
_diffrn_reflns_theta_min 1.49
_diffrn_standards_decay_% 0.1
_diffrn_standards_interval_count 0
_diffrn_standards_interval_time 0
_diffrn_standards_number 0
_exptl_absorpt_coefficient_mu 0.961
_exptl_absorpt_correction_T_max 0.8291
_exptl_absorpt_correction_T_min 0.7489
_exptl_absorpt_correction_type integration
_exptl_absorpt_process_details 'X-RED32 (Stoe & Cie, 2002)'
_exptl_crystal_colour blue
_exptl_crystal_density_diffrn 1.532
_exptl_crystal_density_method 'not measured'
_exptl_crystal_description prism
_exptl_crystal_F_000 1544
_exptl_crystal_size_max 0.380
_exptl_crystal_size_mid 0.327
_exptl_crystal_size_min 0.220
_refine_diff_density_max 0.408
_refine_diff_density_min -0.567
_refine_ls_extinction_method none
_refine_ls_goodness_of_fit_ref 0.963
_refine_ls_hydrogen_treatment mixed
_refine_ls_matrix_type full
_refine_ls_number_parameters 433
_refine_ls_number_reflns 6655
_refine_ls_number_restraints 9
_refine_ls_restrained_S_all 0.964
_refine_ls_R_factor_all 0.0588
_refine_ls_R_factor_gt 0.0413
_refine_ls_shift/su_max 0.009
_refine_ls_shift/su_mean 0.000
_refine_ls_structure_factor_coef Fsqd
_refine_ls_weighting_details 'calc w = 1/[\s^2^(Fo^2^)+(0.0765P)^2^] where P=(Fo^2^+2Fc^2^)/3'
_refine_ls_weighting_scheme calc
_refine_ls_wR_factor_gt 0.1079
_refine_ls_wR_factor_ref 0.1149
_reflns_number_gt 4864
_reflns_number_total 6655
_reflns_threshold_expression I>2\s(I)
_cod_data_source_file dn6244.cif
_cod_data_source_block I
_cod_original_sg_symbol_H-M P21/c
_cod_database_code 2206940
_cod_database_fobs_code 2206940

loop_
_symmetry_equiv_pos_as_xyz
'x, y, z'
'-x, y+1/2, -z+1/2'
'-x, -y, -z'
'x, -y-1/2, z-1/2'

loop_
_atom_site_label
_atom_site_fract_x
_atom_site_fract_y
_atom_site_fract_z
_atom_site_U_iso_or_equiv
_atom_site_adp_type
_atom_site_calc_flag
_atom_site_refinement_flags
_atom_site_occupancy
_atom_site_type_symbol
C1 -0.06781(18) 0.67120(19) 0.02078(15) 0.0434(6) Uani d . 1 C
C3 -0.0219(2) 0.5794(2) -0.08450(18) 0.0495(6) Uani d . 1 C
H3 -0.0377 0.5448 -0.1326 0.059 Uiso calc R 1 H
C4 0.0736(2) 0.5826(2) -0.05319(19) 0.0530(7) Uani d . 1 C
H4 0.1225 0.5515 -0.0786 0.064 Uiso calc R 1 H
C5 0.0932(2) 0.6343(2) 0.01778(18) 0.0509(7) Uani d . 1 C
H5 0.1574 0.6379 0.0407 0.061 Uiso calc R 1 H
C7 -0.07516(19) 0.70420(18) 0.21996(16) 0.0429(6) Uani d . 1 C
C8 -0.0978(2) 0.61266(19) 0.22561(17) 0.0479(6) Uani d . 1 C
H8 -0.1385 0.5855 0.1834 0.058 Uiso calc R 1 H
C9 -0.0608(2) 0.5615(2) 0.29293(18) 0.0516(7) Uani d . 1 C
H9 -0.0760 0.4997 0.2957 0.062 Uiso calc R 1 H
C10 -0.0002(2) 0.60188(19) 0.35775(16) 0.0479(6) Uani d . 1 C
C11 0.0230(2) 0.6941(2) 0.35057(16) 0.0489(6) Uani d . 1 C
H11 0.0638 0.7218 0.3924 0.059 Uiso calc R 1 H
C12 -0.0137(2) 0.74465(18) 0.28235(17) 0.0461(6) Uani d . 1 C
H12 0.0027 0.8059 0.2782 0.055 Uiso calc R 1 H
C13 0.2870(2) 0.8081(2) 0.38045(17) 0.0501(6) Uani d . 1 C
H13 0.2505 0.7794 0.3364 0.060 Uiso calc R 1 H
C14 0.3139(2) 0.75970(19) 0.45267(17) 0.0469(6) Uani d . 1 C
H14 0.2949 0.6991 0.4573 0.056 Uiso calc R 1 H
C15 0.36937(18) 0.80103(18) 0.51857(15) 0.0407(5) Uani d . 1 C
C16 0.3947(2) 0.89199(18) 0.51204(16) 0.0465(6) Uani d . 1 C
H16 0.4312 0.9202 0.5563 0.056 Uiso calc R 1 H
C17 0.3663(2) 0.94113(19) 0.44062(17) 0.0495(6) Uani d . 1 C
H17 0.3823 1.0026 0.4376 0.059 Uiso calc R 1 H
C18 0.3134(2) 0.8991(2) 0.37236(16) 0.0488(6) Uani d . 1 C
C21 0.36073(18) 0.84593(17) 0.72034(14) 0.0393(5) Uani d . 1 C
C23 0.3214(2) 0.9402(2) 0.82563(17) 0.0546(7) Uani d . 1 C
H23 0.3398 0.9745 0.8734 0.066 Uiso calc R 1 H
C24 0.2250(2) 0.9402(2) 0.79683(19) 0.0577(7) Uani d . 1 C
H24 0.1784 0.9737 0.8228 0.069 Uiso calc R 1 H
C25 0.2015(2) 0.8872(2) 0.72681(18) 0.0506(6) Uani d . 1 C
H25 0.1363 0.8837 0.7062 0.061 Uiso calc R 1 H
C41 0.3382(2) 0.4158(2) 0.15489(19) 0.0560(7) Uani d . 1 C
H41A 0.3098 0.4676 0.1820 0.067 Uiso calc R 1 H
H41B 0.3468 0.4320 0.0969 0.067 Uiso calc R 1 H
C42 0.4343(2) 0.3914(2) 0.1997(2) 0.0561(7) Uani d . 1 C
H42A 0.4812 0.4399 0.1934 0.067 Uiso calc R 1 H
H42B 0.4271 0.3827 0.2592 0.067 Uiso calc R 1 H
C43 0.2744(3) 0.0709(2) 0.0375(3) 0.0807(11) Uani d . 1 C
H43A 0.2302 0.0197 0.0406 0.097 Uiso calc R 1 H
H43B 0.2767 0.0874 -0.0213 0.097 Uiso calc R 1 H
C44 0.3721(3) 0.0445(2) 0.0725(2) 0.0719(9) Uani d . 1 C
H44A 0.3676 0.0139 0.1260 0.086 Uiso calc R 1 H
H44B 0.4010 0.0026 0.0345 0.086 Uiso calc R 1 H
Zn1 0.35190(2) 0.22955(2) 0.122342(18) 0.04256(11) Uani d . 1 Zn
N1 -0.14466(16) 0.71224(17) 0.05535(14) 0.0504(6) Uani d . 1 N
N2 -0.09345(16) 0.62316(16) -0.04985(13) 0.0462(5) Uani d . 1 N
N3 0.02492(16) 0.67951(17) 0.05559(13) 0.0496(5) Uani d . 1 N
N4 0.43436(15) 0.80125(15) 0.68476(13) 0.0430(5) Uani d . 1 N
N5 0.26707(15) 0.84091(15) 0.68728(13) 0.0433(5) Uani d . 1 N
N6 0.2860(2) 0.9473(2) 0.30043(16) 0.0658(7) Uani d . 1 N
H6A 0.2520 0.9213 0.2596 0.079 Uiso calc R 1 H
H6B 0.3028 1.0035 0.2963 0.079 Uiso calc R 1 H
N7 0.0355(2) 0.55217(19) 0.42562(16) 0.0660(7) Uani d . 1 N
H7A 0.0729 0.5776 0.4647 0.079 Uiso calc R 1 H
H7B 0.0207 0.4954 0.4294 0.079 Uiso calc R 1 H
N14 0.39019(17) 0.89462(15) 0.78988(13) 0.0461(5) Uani d . 1 N
N40 0.23749(17) 0.14946(17) 0.08463(16) 0.0554(6) Uani d . 1 N
H40A 0.2080 0.1294 0.1296 0.066 Uiso calc R 1 H
H40B 0.1937 0.1813 0.0514 0.066 Uiso calc R 1 H
N41 0.43332(16) 0.12584(15) 0.08443(14) 0.0458(5) Uani d . 1 N
H41C 0.4586 0.1405 0.0358 0.055 Uiso calc R 1 H
H41D 0.4830 0.1147 0.1233 0.055 Uiso calc R 1 H
N42 0.46835(16) 0.30603(15) 0.16217(14) 0.0461(5) Uani d . 1 N
H42C 0.5066 0.2749 0.2007 0.055 Uiso calc R 1 H
H42D 0.5037 0.3191 0.1185 0.055 Uiso calc R 1 H
N43 0.27380(16) 0.33553(16) 0.15799(13) 0.0477(5) Uani d . 1 N
H43C 0.2198 0.3429 0.1229 0.057 Uiso calc R 1 H
H43D 0.2557 0.3271 0.2105 0.057 Uiso calc R 1 H
O1 -0.22794(15) 0.79241(15) 0.16018(12) 0.0591(5) Uani d . 1 O
O2 -0.06869(16) 0.85104(14) 0.13044(13) 0.0615(5) Uani d . 1 O
O3 0.34000(14) 0.66618(13) 0.61940(12) 0.0529(5) Uani d . 1 O
O4 0.50671(14) 0.69867(14) 0.58861(12) 0.0535(5) Uani d . 1 O
O9 0.1364(2) 0.6342(2) 0.5904(3) 0.1116(11) Uani d D 1 O
H4O 0.175(4) 0.671(4) 0.568(3) 0.167 Uiso d D 1 H
H50 0.150(5) 0.642(4) 0.6442(9) 0.167 Uiso d D 1 H
O41 0.36198(16) 0.14826(17) 0.27351(13) 0.0614(5) Uani d D 1 O
H41E 0.3165(18) 0.178(3) 0.302(2) 0.092 Uiso d D 1 H
H41F 0.4245(8) 0.151(3) 0.285(2) 0.092 Uiso d D 1 H
O42 0.35160(16) 0.31031(16) -0.01528(13) 0.0589(5) Uani d D 1 O
H42E 0.3853(16) 0.282(2) -0.0495(18) 0.088 Uiso d D 1 H
H42F 0.2910(7) 0.304(3) -0.031(2) 0.088 Uiso d D 1 H
S1 0.41217(5) 0.73535(4) 0.60728(4) 0.04159(15) Uani d . 1 S
S2 -0.12941(5) 0.77162(5) 0.13779(4) 0.04671(16) Uani d . 1 S

loop_
_atom_site_aniso_label
_atom_site_aniso_U_11
_atom_site_aniso_U_22
_atom_site_aniso_U_33
_atom_site_aniso_U_12
_atom_site_aniso_U_13
_atom_site_aniso_U_23
C1 0.0375(13) 0.0555(15) 0.0370(12) 0.0045(11) 0.0018(10) 0.0053(11)
C3 0.0516(16) 0.0493(15) 0.0480(14) 0.0007(12) 0.0058(12) -0.0010(12)
C4 0.0480(16) 0.0512(16) 0.0612(17) 0.0071(12) 0.0142(13) 0.0059(13)
C5 0.0350(13) 0.0644(18) 0.0537(15) 0.0048(12) 0.0049(12) 0.0113(13)
C7 0.0406(13) 0.0473(14) 0.0411(12) 0.0004(11) 0.0059(11) -0.0046(10)
C8 0.0463(15) 0.0514(15) 0.0462(14) -0.0058(12) 0.0050(12) -0.0041(11)
C9 0.0576(17) 0.0444(14) 0.0539(15) -0.0032(12) 0.0121(13) 0.0002(12)
C10 0.0494(15) 0.0537(16) 0.0420(13) 0.0088(12) 0.0133(12) 0.0031(11)
C11 0.0508(15) 0.0541(15) 0.0410(13) 0.0027(13) -0.0004(12) -0.0028(11)
C12 0.0506(15) 0.0426(14) 0.0444(14) -0.0002(11) -0.0006(12) -0.0034(10)
C13 0.0480(15) 0.0576(16) 0.0434(14) 0.0026(13) -0.0052(12) -0.0087(12)
C14 0.0471(15) 0.0474(14) 0.0456(14) -0.0009(11) 0.0006(12) -0.0060(11)
C15 0.0385(13) 0.0440(13) 0.0395(12) 0.0036(10) 0.0023(10) -0.0035(10)
C16 0.0485(15) 0.0468(14) 0.0436(13) -0.0010(12) 0.0002(11) -0.0057(11)
C17 0.0549(16) 0.0440(14) 0.0493(15) 0.0023(12) 0.0021(13) -0.0021(11)
C18 0.0432(14) 0.0584(17) 0.0447(14) 0.0108(12) 0.0032(11) 0.0004(12)
C21 0.0388(13) 0.0437(13) 0.0352(12) -0.0001(10) 0.0008(10) 0.0064(10)
C23 0.0610(18) 0.0622(18) 0.0409(14) 0.0006(14) 0.0062(13) -0.0079(12)
C24 0.0513(17) 0.0659(19) 0.0581(17) 0.0049(14) 0.0181(14) -0.0030(14)
C25 0.0394(14) 0.0604(17) 0.0524(15) 0.0028(12) 0.0067(12) 0.0071(13)
C41 0.0642(19) 0.0492(16) 0.0539(16) 0.0057(14) 0.0003(14) -0.0075(13)
C42 0.0551(17) 0.0502(16) 0.0618(17) -0.0040(13) -0.0039(14) -0.0110(13)
C43 0.078(2) 0.059(2) 0.101(3) -0.0109(18) -0.020(2) -0.0162(19)
C44 0.080(2) 0.0495(18) 0.086(2) -0.0042(16) 0.005(2) -0.0081(16)
Zn1 0.03700(17) 0.04571(18) 0.04456(18) -0.00063(13) 0.00060(12) -0.00037(13)
N1 0.0361(11) 0.0736(16) 0.0405(11) 0.0080(11) -0.0025(9) -0.0048(11)
N2 0.0439(12) 0.0549(13) 0.0396(11) 0.0014(10) 0.0012(9) 0.0019(9)
N3 0.0370(12) 0.0710(16) 0.0401(11) 0.0015(10) -0.0006(9) 0.0025(10)
N4 0.0332(10) 0.0544(12) 0.0408(11) 0.0028(9) -0.0012(9) -0.0033(9)
N5 0.0345(11) 0.0531(12) 0.0419(11) 0.0018(9) -0.0003(9) 0.0010(9)
N6 0.0741(18) 0.0692(17) 0.0518(14) 0.0071(14) -0.0103(13) 0.0089(12)
N7 0.086(2) 0.0615(16) 0.0506(14) 0.0084(14) 0.0059(13) 0.0157(12)
N14 0.0475(13) 0.0536(13) 0.0367(10) 0.0028(10) -0.0009(9) -0.0021(9)
N40 0.0436(13) 0.0655(15) 0.0561(13) -0.0103(11) -0.0021(11) 0.0073(12)
N41 0.0472(13) 0.0459(12) 0.0436(11) 0.0027(10) -0.0007(10) 0.0002(9)
N42 0.0387(11) 0.0485(12) 0.0504(12) -0.0005(10) 0.0004(10) 0.0025(10)
N43 0.0419(12) 0.0616(14) 0.0393(11) 0.0076(10) 0.0008(9) -0.0010(10)
O1 0.0468(11) 0.0807(14) 0.0499(11) 0.0163(10) 0.0052(9) -0.0066(10)
O2 0.0672(14) 0.0574(12) 0.0597(12) -0.0004(10) 0.0029(10) 0.0115(10)
O3 0.0524(11) 0.0454(10) 0.0608(11) -0.0035(8) 0.0029(9) 0.0025(8)
O4 0.0456(11) 0.0605(12) 0.0545(11) 0.0147(9) 0.0058(9) -0.0026(9)
O9 0.0672(18) 0.080(2) 0.189(3) -0.0044(15) 0.022(2) 0.003(2)
O41 0.0508(12) 0.0792(15) 0.0537(11) -0.0074(11) 0.0019(10) -0.0073(10)
O42 0.0486(11) 0.0738(14) 0.0539(11) -0.0004(10) 0.0008(9) -0.0062(10)
S1 0.0385(3) 0.0445(3) 0.0416(3) 0.0035(3) 0.0019(3) -0.0010(3)
S2 0.0422(3) 0.0576(4) 0.0401(3) 0.0059(3) 0.0016(3) 0.0005(3)

loop_
_atom_type_symbol
_atom_type_description
_atom_type_scat_dispersion_real
_atom_type_scat_dispersion_imag
_atom_type_scat_source
C C 0.0033 0.0016 'International Tables Vol C Tables 4.2.6.8 and 6.1.1.4'
N N 0.0061 0.0033 'International Tables Vol C Tables 4.2.6.8 and 6.1.1.4'
O O 0.0106 0.0060 'International Tables Vol C Tables 4.2.6.8 and 6.1.1.4'
Zn Zn 0.2839 1.4301 'International Tables Vol C Tables 4.2.6.8 and 6.1.1.4'
S S 0.1246 0.1234 'International Tables Vol C Tables 4.2.6.8 and 6.1.1.4'
H H 0.0000 0.0000 'International Tables Vol C Tables 4.2.6.8 and 6.1.1.4'

loop_
_geom_angle_atom_site_label_1
_geom_angle_atom_site_label_2
_geom_angle_atom_site_label_3
_geom_angle
N2 C1 N3 124.3(2)
N2 C1 N1 113.9(2)
N3 C1 N1 121.8(2)
N2 C3 C4 123.5(3)
N2 C3 H3 118.3
C4 C3 H3 118.3
C3 C4 C5 116.1(3)
C3 C4 H4 121.9
C5 C4 H4 121.9
N3 C5 C4 123.3(3)
N3 C5 H5 118.3
C4 C5 H5 118.3
C8 C7 C12 119.7(2)
C8 C7 S2 120.6(2)
C12 C7 S2 119.5(2)
C9 C8 C7 120.7(2)
C9 C8 H8 119.7
C7 C8 H8 119.7
C8 C9 C10 120.3(3)
C8 C9 H9 119.8
C10 C9 H9 119.8
N7 C10 C11 120.8(3)
N7 C10 C9 120.9(3)
C11 C10 C9 118.3(2)
C12 C11 C10 120.9(3)
C12 C11 H11 119.5
C10 C11 H11 119.5
C11 C12 C7 120.0(3)
C11 C12 H12 120.0
C7 C12 H12 120.0
C14 C13 C18 121.1(2)
C14 C13 H13 119.5
C18 C13 H13 119.5
C13 C14 C15 120.2(3)
C13 C14 H14 119.9
C15 C14 H14 119.9
C16 C15 C14 119.3(2)
C16 C15 S1 120.92(19)
C14 C15 S1 119.7(2)
C17 C16 C15 120.6(2)
C17 C16 H16 119.7
C15 C16 H16 119.7
C16 C17 C18 120.5(3)
C16 C17 H17 119.8
C18 C17 H17 119.8
N6 C18 C13 121.0(3)
N6 C18 C17 120.8(3)
C13 C18 C17 118.2(2)
N14 C21 N5 124.2(2)
N14 C21 N4 114.2(2)
N5 C21 N4 121.7(2)
N14 C23 C24 124.1(3)
N14 C23 H23 117.9
C24 C23 H23 117.9
C23 C24 C25 115.6(3)
C23 C24 H24 122.2
C25 C24 H24 122.2
N5 C25 C24 123.3(3)
N5 C25 H25 118.4
C24 C25 H25 118.4
N43 C41 C42 107.6(2)
N43 C41 H41A 110.2
C42 C41 H41A 110.2
N43 C41 H41B 110.2
C42 C41 H41B 110.2
H41A C41 H41B 108.5
N42 C42 C41 107.7(2)
N42 C42 H42A 110.2
C41 C42 H42A 110.2
N42 C42 H42B 110.2
C41 C42 H42B 110.2
H42A C42 H42B 108.5
C44 C43 N40 110.5(3)
C44 C43 H43A 109.5
N40 C43 H43A 109.5
C44 C43 H43B 109.5
N40 C43 H43B 109.5
H43A C43 H43B 108.1
N41 C44 C43 109.6(3)
N41 C44 H44A 109.8
C43 C44 H44A 109.8
N41 C44 H44B 109.8
C43 C44 H44B 109.8
H44A C44 H44B 108.2
N43 Zn1 N41 178.06(9)
N43 Zn1 N42 84.76(9)
N41 Zn1 N42 93.93(9)
N43 Zn1 N40 96.55(10)
N41 Zn1 N40 84.79(10)
N42 Zn1 N40 178.08(10)
C1 N1 S2 121.48(18)
C3 N2 C1 116.4(2)
C5 N3 C1 116.3(2)
C21 N4 S1 120.97(17)
C25 N5 C21 116.6(2)
C18 N6 H6A 120.0
C18 N6 H6B 120.0
H6A N6 H6B 120.0
C10 N7 H7A 120.0
C10 N7 H7B 120.0
H7A N7 H7B 120.0
C23 N14 C21 116.2(2)
C43 N40 Zn1 108.2(2)
C43 N40 H40A 110.0
Zn1 N40 H40A 110.0
C43 N40 H40B 110.0
Zn1 N40 H40B 110.0
H40A N40 H40B 108.4
C44 N41 Zn1 109.12(19)
C44 N41 H41C 109.9
Zn1 N41 H41C 109.9
C44 N41 H41D 109.9
Zn1 N41 H41D 109.9
H41C N41 H41D 108.3
C42 N42 Zn1 109.26(17)
C42 N42 H42C 109.8
Zn1 N42 H42C 109.8
C42 N42 H42D 109.8
Zn1 N42 H42D 109.8
H42C N42 H42D 108.3
C41 N43 Zn1 105.90(17)
C41 N43 H43C 110.6
Zn1 N43 H43C 110.6
C41 N43 H43D 110.6
Zn1 N43 H43D 110.6
H43C N43 H43D 108.7
H4O O9 H50 104(5)
H41E O41 H41F 126(2)
H42E O42 H42F 109(3)
O3 S1 O4 113.65(13)
O3 S1 N4 114.71(12)
O4 S1 N4 105.36(11)
O3 S1 C15 107.48(12)
O4 S1 C15 106.41(12)
N4 S1 C15 108.86(12)
O2 S2 O1 113.89(14)
O2 S2 N1 114.70(13)
O1 S2 N1 104.72(12)
O2 S2 C7 107.46(12)
O1 S2 C7 106.39(12)
N1 S2 C7 109.35(13)

loop_
_geom_bond_atom_site_label_1
_geom_bond_atom_site_label_2
_geom_bond_distance
Zn O41 2.68(2)
Zn O42 2.49(2)
C1 N2 1.351(3)
C1 N3 1.355(3)
C1 N1 1.368(3)
C3 N2 1.330(4)
C3 C4 1.368(4)
C3 H3 0.9300
C4 C5 1.371(4)
C4 H4 0.9300
C5 N3 1.331(4)
C5 H5 0.9300
C7 C8 1.382(4)
C7 C12 1.386(4)
C7 S2 1.759(3)
C8 C9 1.374(4)
C8 H8 0.9300
C9 C10 1.406(4)
C9 H9 0.9300
C10 N7 1.363(3)
C10 C11 1.395(4)
C11 C12 1.379(4)
C11 H11 0.9300
C12 H12 0.9300
C13 C14 1.378(4)
C13 C18 1.391(4)
C13 H13 0.9300
C14 C15 1.387(4)
C14 H14 0.9300
C15 C16 1.384(4)
C15 S1 1.772(3)
C16 C17 1.378(4)
C16 H16 0.9300
C17 C18 1.403(4)
C17 H17 0.9300
C18 N6 1.374(3)
C21 N14 1.353(3)
C21 N5 1.354(3)
C21 N4 1.366(3)
C23 N14 1.322(4)
C23 C24 1.367(4)
C23 H23 0.9300
C24 C25 1.377(4)
C24 H24 0.9300
C25 N5 1.326(4)
C25 H25 0.9300
C41 N43 1.476(4)
C41 C42 1.494(4)
C41 H41A 0.9700
C41 H41B 0.9700
C42 N42 1.479(4)
C42 H42A 0.9700
C42 H42B 0.9700
C43 C44 1.465(5)
C43 N40 1.485(5)
C43 H43A 0.9700
C43 H43B 0.9700
C44 N41 1.463(4)
C44 H44A 0.9700
C44 H44B 0.9700
Zn1 N43 1.996(2)
Zn1 N41 2.009(2)
Zn1 N42 2.015(2)
Zn1 N40 2.016(2)
N1 S2 1.576(2)
N4 S1 1.579(2)
N6 H6A 0.8600
N6 H6B 0.8600
N7 H7A 0.8600
N7 H7B 0.8600
N40 H40A 0.9000
N40 H40B 0.9000
N41 H41C 0.9000
N41 H41D 0.9000
N42 H42C 0.9000
N42 H42D 0.9000
N43 H43C 0.9000
N43 H43D 0.9000
O1 S2 1.459(2)
O2 S2 1.442(2)
O3 S1 1.442(2)
O4 S1 1.4581(19)
O9 H4O 0.85(6)
O9 H50 0.87(2)
O41 H41E 0.910(16)
O41 H41F 0.865(10)
O42 H42E 0.85(3)
O42 H42F 0.855(10)

loop_
_geom_hbond_atom_site_label_D
_geom_hbond_atom_site_label_H
_geom_hbond_atom_site_label_A
_geom_hbond_site_symmetry_A
_geom_hbond_distance_DH
_geom_hbond_distance_HA
_geom_hbond_distance_DA
_geom_hbond_angle_DHA
N6 H6B O41 1_565 0.86 2.31 3.165(4) 173
N7 H7A O9 . 0.86 2.28 3.114(5) 164
N7 H7B O2 2_545 0.86 2.43 3.124(4) 138
N7 H7B N7 3_566 0.86 2.59 3.046(5) 114
N40 H40B N1 3_565 0.90 2.37 3.204(3) 155
N41 H41C O4 2_645 0.90 2.24 3.128(3) 167
N41 H41D N14 3_666 0.90 2.14 3.036(3) 172
N42 H42C N4 3_666 0.90 2.24 3.115(3) 165
N43 H43C N2 3_565 0.90 2.07 2.968(3) 172
N43 H43D O1 2_545 0.90 2.19 3.080(3) 172
O9 H4O O3 . 0.85(6) 2.35(6) 2.839(4) 116(5)
O41 H41E O1 2_545 0.910(16) 2.18(2) 3.046(3) 158(4)
O41 H41F N4 3_666 0.865(10) 2.082(16) 2.920(3) 163(3)
O42 H42E O4 2_645 0.85(3) 2.056(15) 2.862(3) 158(3)
O42 H42F N1 3_565 0.855(10) 2.032(10) 2.884(3) 174(3)
O42 H42F O1 3_565 0.855(10) 2.59(3) 3.142(3) 123(2)

loop_
_geom_torsion_atom_site_label_1
_geom_torsion_atom_site_label_2
_geom_torsion_atom_site_label_3
_geom_torsion_atom_site_label_4
_geom_torsion
C15 S1 N4 C21 67.9(2)
C7 S2 N1 C1 -58.9(3)
S1 N4 C21 N5 -4.8(3)
S2 N1 C1 N3 0.0(4)
C16 C15 S1 N4 25.8(3)
C8 C7 S2 N1 -34.8(3)
